data_4306753
loop_
_publ_author_name
'Manas K. Panda'
'Alex John'
'Mobin M. Shaikh'
'Prasenjit Ghosh'

_publ_section_title
;
Mimicking the Intradiol Catechol Cleavage Activity of Catechol Dioxygenase
by High-Spin Iron(III) Complexes of a New Class of a Facially Bound [N2O]
Ligand
;
_journal_name_full 'Inorganic Chemistry'
_journal_page_first 11847
_journal_page_last 11856
_journal_paper_doi 10.1021/ic801576f
_journal_volume 47
_journal_year 2008
_chemical_formula_sum 'C18 H23 Cl3 Fe N3 O'
_chemical_formula_weight 459.59
_chemical_name_systematic
;
 ?
;
_space_group_IT_number 14
_symmetry_cell_setting monoclinic
_symmetry_space_group_name_Hall '-P 2ybc'
_symmetry_space_group_name_H-M 'P 1 21/c 1'
_atom_sites_solution_hydrogens geom
_atom_sites_solution_primary direct
_atom_sites_solution_secondary difmap
_audit_creation_method SHELXL-97
_cell_angle_alpha 90.00
_cell_angle_beta 90.853(6)
_cell_angle_gamma 90.00
_cell_formula_units_Z 4
_cell_length_a 9.7314(7)
_cell_length_b 14.145(2)
_cell_length_c 15.2205(10)
_cell_measurement_reflns_used 25
_cell_measurement_temperature 293(2)
_cell_measurement_theta_max 14.0900
_cell_measurement_theta_min 10.2900
_cell_volume 2094.9(4)
_computing_cell_refinement 'Argus (Nonius, MACH3 software)'
_computing_data_collection 'Argus (Nonius, MACH3 software)'
_computing_data_reduction 'Maxus (Nonius software)'
_computing_molecular_graphics Ortep3
_computing_publication_material Shelx97
_computing_structure_refinement 'SHELXL-97 (Sheldrick, 1997)'
_computing_structure_solution 'SHELXS-97 (Sheldrick, 1990)'
_diffrn_ambient_temperature 293(2)
_diffrn_measured_fraction_theta_full 0.999
_diffrn_measured_fraction_theta_max 0.999
_diffrn_measurement_device_type 'Nonius MACH3'
_diffrn_measurement_method \w/q-scan
_diffrn_radiation_monochromator graphite
_diffrn_radiation_source 'fine-focus sealed tube'
_diffrn_radiation_type ' MoK\a'
_diffrn_radiation_wavelength 0.70930
_diffrn_reflns_av_R_equivalents 0.0470
_diffrn_reflns_av_sigmaI/netI 0.1495
_diffrn_reflns_limit_h_max 11
_diffrn_reflns_limit_h_min -11
_diffrn_reflns_limit_k_max 0
_diffrn_reflns_limit_k_min -16
_diffrn_reflns_limit_l_max 18
_diffrn_reflns_limit_l_min 0
_diffrn_reflns_number 3845
_diffrn_reflns_theta_full 25.00
_diffrn_reflns_theta_max 25.00
_diffrn_reflns_theta_min 1.97
_diffrn_standards_decay_% <3%
_diffrn_standards_interval_time 3600
_diffrn_standards_number 3
_exptl_absorpt_coefficient_mu 1.114
_exptl_absorpt_correction_T_max 0.8079
_exptl_absorpt_correction_T_min 0.6964
_exptl_absorpt_correction_type psi-scan
_exptl_crystal_colour colourless
_exptl_crystal_density_diffrn 1.457
_exptl_crystal_density_method 'not measured'
_exptl_crystal_description block
_exptl_crystal_F_000 948
_exptl_crystal_size_max 0.35
_exptl_crystal_size_mid 0.25
_exptl_crystal_size_min 0.20
_refine_diff_density_max 0.724
_refine_diff_density_min -0.404
_refine_diff_density_rms 0.095
_refine_ls_extinction_method none
_refine_ls_goodness_of_fit_ref 1.018
_refine_ls_hydrogen_treatment mixed
_refine_ls_matrix_type full
_refine_ls_number_parameters 245
_refine_ls_number_reflns 3694
_refine_ls_number_restraints 0
_refine_ls_restrained_S_all 1.018
_refine_ls_R_factor_all 0.1672
_refine_ls_R_factor_gt 0.0557
_refine_ls_shift/su_max 0.146
_refine_ls_shift/su_mean 0.001
_refine_ls_structure_factor_coef Fsqd
_refine_ls_weighting_details 'calc w=1/[\s^2^(Fo^2^)+(0.0488P)^2^+0.8987P] where P=(Fo^2^+2Fc^2^)/3'
_refine_ls_weighting_scheme calc
_refine_ls_wR_factor_gt 0.1060
_refine_ls_wR_factor_ref 0.1327
_reflns_number_gt 2007
_reflns_number_total 3694
_reflns_threshold_expression >2sigma(I)
_cod_data_source_file ic801576f_si_001_1.cif
_cod_data_source_block pg026a
_cod_depositor_comments
;
The following automatic conversions were performed:
'_symmetry_cell_setting' value 'Monoclinic' changed to 'monoclinic'
according to '/home/saulius/struct/CIF-dictionaries/cif_core.dic'
dictionary named 'cif_core.dic' version 2.4.1 from
2010-06-29.

'_exptl_absorpt_correction_type' value 'Psi-scan' changed to
'psi-scan' according to
'/home/saulius/struct/CIF-dictionaries/cif_core.dic' dictionary named
'cif_core.dic' version 2.4.1 from 2010-06-29.

Automatic conversion script
Id: cif_fix_enum 1527 2010-12-29 10:47:43Z saulius 
;
_cod_original_sg_symbol_H-M 'P 21/c'
_cod_database_code 4306753

loop_
_symmetry_equiv_pos_as_xyz
'x, y, z'
'-x, y+1/2, -z+1/2'
'-x, -y, -z'
'x, -y-1/2, z-1/2'

loop_
_atom_site_label
_atom_site_type_symbol
_atom_site_fract_x
_atom_site_fract_y
_atom_site_fract_z
_atom_site_U_iso_or_equiv
_atom_site_adp_type
_atom_site_occupancy
_atom_site_symmetry_multiplicity
_atom_site_calc_flag
_atom_site_refinement_flags
_atom_site_disorder_assembly
_atom_site_disorder_group
Fe1 Fe 0.14124(8) 0.44237(6) 0.16143(5) 0.0289(2) Uani 1 1 d . . .
Cl1 Cl -0.09145(15) 0.40829(11) 0.16550(11) 0.0433(4) Uani 1 1 d . . .
Cl2 Cl 0.21672(17) 0.31411(10) 0.23732(10) 0.0428(4) Uani 1 1 d . . .
Cl3 Cl 0.17667(17) 0.39301(11) 0.01978(10) 0.0429(4) Uani 1 1 d . . .
O1 O 0.1270(4) 0.5239(3) 0.2765(2) 0.0322(10) Uani 1 1 d . . .
N1 N 0.3413(5) 0.5124(3) 0.1579(3) 0.0319(12) Uani 1 1 d . . .
N2 N 0.0947(5) 0.5851(3) 0.1109(3) 0.0318(12) Uani 1 1 d . . .
N3 N 0.0965(6) 0.6688(4) 0.3350(4) 0.0384(15) Uani 1 1 d . . .
C1 C 0.4570(7) 0.4808(5) 0.1974(4) 0.0457(17) Uani 1 1 d . . .
H1 H 0.4544 0.4232 0.2268 0.055 Uiso 1 1 calc R . .
C2 C 0.5787(7) 0.5297(6) 0.1962(5) 0.065(2) Uani 1 1 d . . .
H2 H 0.6578 0.5051 0.2225 0.077 Uiso 1 1 calc R . .
C3 C 0.5803(7) 0.6163(6) 0.1549(5) 0.063(2) Uani 1 1 d . . .
H3 H 0.6606 0.6519 0.1539 0.075 Uiso 1 1 calc R . .
C4 C 0.4640(7) 0.6491(5) 0.1158(5) 0.0523(19) Uani 1 1 d . . .
H4 H 0.4638 0.7080 0.0885 0.063 Uiso 1 1 calc R . .
C5 C 0.3465(6) 0.5958(4) 0.1164(4) 0.0371(16) Uani 1 1 d . . .
C6 C 0.2165(6) 0.6241(4) 0.0681(4) 0.0370(16) Uani 1 1 d . . .
H6A H 0.2098 0.6926 0.0665 0.044 Uiso 1 1 calc R . .
H6B H 0.2198 0.6015 0.0080 0.044 Uiso 1 1 calc R . .
C7 C 0.0402(6) 0.6442(4) 0.1814(4) 0.0369(16) Uani 1 1 d . . .
H7A H -0.0594 0.6426 0.1795 0.044 Uiso 1 1 calc R . .
H7B H 0.0694 0.7092 0.1733 0.044 Uiso 1 1 calc R . .
C8 C 0.0913(6) 0.6087(4) 0.2687(4) 0.0299(14) Uani 1 1 d . . .
C9 C 0.1332(7) 0.6454(4) 0.4237(4) 0.0362(16) Uani 1 1 d . . .
C10 C 0.2705(7) 0.6348(4) 0.4469(4) 0.0398(16) Uani 1 1 d . . .
C11 C 0.3841(7) 0.6456(5) 0.3807(5) 0.053(2) Uani 1 1 d . . .
H11A H 0.4626 0.6086 0.4003 0.064 Uiso 1 1 calc R . .
H11B H 0.3525 0.6197 0.3249 0.064 Uiso 1 1 calc R . .
C12 C 0.4299(9) 0.7465(6) 0.3664(6) 0.087(3) Uani 1 1 d . . .
H12A H 0.3522 0.7844 0.3492 0.130 Uiso 1 1 calc R . .
H12B H 0.4973 0.7482 0.3210 0.130 Uiso 1 1 calc R . .
H12C H 0.4694 0.7710 0.4199 0.130 Uiso 1 1 calc R . .
C13 C 0.3016(8) 0.6152(4) 0.5339(5) 0.0520(19) Uani 1 1 d . . .
H13 H 0.3930 0.6076 0.5511 0.062 Uiso 1 1 calc R . .
C14 C 0.2001(8) 0.6066(5) 0.5957(4) 0.052(2) Uani 1 1 d . . .
H14 H 0.2231 0.5954 0.6543 0.063 Uiso 1 1 calc R . .
C15 C 0.0633(7) 0.6149(4) 0.5697(4) 0.0464(18) Uani 1 1 d . . .
H15 H -0.0048 0.6065 0.6112 0.056 Uiso 1 1 calc R . .
C16 C 0.0258(7) 0.6352(4) 0.4844(4) 0.0357(15) Uani 1 1 d . . .
C17 C -0.1207(6) 0.6423(5) 0.4536(4) 0.0447(17) Uani 1 1 d . . .
H17A H -0.1331 0.7025 0.4240 0.054 Uiso 1 1 calc R . .
H17B H -0.1376 0.5930 0.4105 0.054 Uiso 1 1 calc R . .
C18 C -0.2264(7) 0.6343(5) 0.5235(4) 0.062(2) Uani 1 1 d . . .
H18A H -0.2182 0.5739 0.5518 0.094 Uiso 1 1 calc R . .
H18B H -0.3165 0.6404 0.4976 0.094 Uiso 1 1 calc R . .
H18C H -0.2123 0.6836 0.5661 0.094 Uiso 1 1 calc R . .
H2N H 0.028(6) 0.577(4) 0.068(4) 0.05(2) Uiso 1 1 d . . .
H3N H 0.073(5) 0.712(3) 0.320(3) 0.000(14) Uiso 1 1 d . . .

loop_
_atom_site_aniso_label
_atom_site_aniso_U_11
_atom_site_aniso_U_22
_atom_site_aniso_U_33
_atom_site_aniso_U_23
_atom_site_aniso_U_13
_atom_site_aniso_U_12
Fe1 0.0331(5) 0.0222(4) 0.0314(5) 0.0001(4) 0.0005(4) -0.0004(4)
Cl1 0.0341(9) 0.0394(9) 0.0565(11) -0.0009(8) 0.0034(8) -0.0068(7)
Cl2 0.0564(11) 0.0266(9) 0.0454(10) 0.0063(8) -0.0013(8) 0.0081(8)
Cl3 0.0539(10) 0.0423(10) 0.0323(9) -0.0061(8) -0.0006(8) 0.0063(8)
O1 0.041(3) 0.022(2) 0.033(2) -0.0034(19) 0.0010(19) 0.0021(19)
N1 0.032(3) 0.029(3) 0.035(3) -0.003(2) 0.001(2) 0.003(2)
N2 0.031(3) 0.037(3) 0.027(3) 0.000(2) -0.006(2) 0.001(2)
N3 0.061(4) 0.018(3) 0.036(3) 0.002(3) 0.006(3) 0.017(3)
C1 0.042(4) 0.040(4) 0.056(5) -0.002(3) 0.002(4) 0.013(3)
C2 0.034(4) 0.070(6) 0.089(6) -0.013(5) 0.001(4) 0.003(4)
C3 0.031(4) 0.068(6) 0.089(6) -0.007(5) 0.018(4) -0.018(4)
C4 0.044(4) 0.051(5) 0.061(5) 0.001(4) 0.005(4) -0.020(4)
C5 0.035(4) 0.035(4) 0.041(4) -0.001(3) 0.006(3) -0.002(3)
C6 0.044(4) 0.033(4) 0.033(4) 0.008(3) 0.002(3) -0.001(3)
C7 0.043(4) 0.027(4) 0.041(4) -0.002(3) -0.003(3) 0.010(3)
C8 0.032(3) 0.031(4) 0.027(3) -0.002(3) 0.005(3) -0.002(3)
C9 0.057(4) 0.021(3) 0.031(4) -0.002(3) 0.004(3) 0.004(3)
C10 0.048(4) 0.030(4) 0.041(4) -0.008(3) -0.002(3) -0.001(3)
C11 0.044(4) 0.063(5) 0.053(5) -0.014(4) -0.003(4) 0.009(4)
C12 0.091(7) 0.075(6) 0.096(7) 0.002(5) 0.032(5) -0.021(5)
C13 0.070(5) 0.037(4) 0.048(5) -0.007(4) -0.019(4) 0.004(4)
C14 0.094(6) 0.038(4) 0.025(4) 0.002(3) -0.004(4) -0.002(4)
C15 0.062(5) 0.029(4) 0.048(5) 0.001(3) 0.008(4) -0.010(4)
C16 0.059(4) 0.017(3) 0.030(4) -0.001(3) 0.001(3) 0.000(3)
C17 0.053(4) 0.033(4) 0.049(4) -0.003(3) 0.005(4) 0.000(3)
C18 0.053(5) 0.079(6) 0.055(5) 0.019(4) 0.010(4) -0.022(4)

loop_
_atom_type_symbol
_atom_type_description
_atom_type_scat_dispersion_real
_atom_type_scat_dispersion_imag
_atom_type_scat_source
C C 0.0033 0.0016 'International Tables Vol C Tables 4.2.6.8 and 6.1.1.4'
H H 0.0000 0.0000 'International Tables Vol C Tables 4.2.6.8 and 6.1.1.4'
N N 0.0061 0.0033 'International Tables Vol C Tables 4.2.6.8 and 6.1.1.4'
O O 0.0106 0.0060 'International Tables Vol C Tables 4.2.6.8 and 6.1.1.4'
Cl Cl 0.1484 0.1585 'International Tables Vol C Tables 4.2.6.8 and 6.1.1.4'
Fe Fe 0.3463 0.8444 'International Tables Vol C Tables 4.2.6.8 and 6.1.1.4'

loop_
_geom_angle_atom_site_label_1
_geom_angle_atom_site_label_2
_geom_angle_atom_site_label_3
_geom_angle
_geom_angle_site_symmetry_1
_geom_angle_site_symmetry_3
_geom_angle_publ_flag
O1 Fe1 N1 80.91(16) . . ?
O1 Fe1 N2 76.87(17) . . ?
N1 Fe1 N2 75.81(18) . . ?
O1 Fe1 Cl2 92.25(12) . . ?
N1 Fe1 Cl2 95.35(14) . . ?
N2 Fe1 Cl2 166.83(14) . . ?
O1 Fe1 Cl3 163.92(12) . . ?
N1 Fe1 Cl3 88.18(13) . . ?
N2 Fe1 Cl3 89.07(14) . . ?
Cl2 Fe1 Cl3 100.54(7) . . ?
O1 Fe1 Cl1 90.88(11) . . ?
N1 Fe1 Cl1 165.07(13) . . ?
N2 Fe1 Cl1 90.24(14) . . ?
Cl2 Fe1 Cl1 97.43(7) . . ?
Cl3 Fe1 Cl1 97.02(7) . . ?
C8 O1 Fe1 117.9(4) . . ?
C5 N1 C1 117.8(5) . . ?
C5 N1 Fe1 116.8(4) . . ?
C1 N1 Fe1 125.3(4) . . ?
C7 N2 C6 114.4(5) . . ?
C7 N2 Fe1 110.0(3) . . ?
C6 N2 Fe1 109.7(3) . . ?
C7 N2 H2N 109(4) . . ?
C6 N2 H2N 107(4) . . ?
Fe1 N2 H2N 106(4) . . ?
C8 N3 C9 125.3(5) . . ?
C8 N3 H3N 107(4) . . ?
C9 N3 H3N 127(4) . . ?
N1 C1 C2 122.9(7) . . ?
N1 C1 H1 118.5 . . ?
C2 C1 H1 118.5 . . ?
C1 C2 C3 118.1(7) . . ?
C1 C2 H2 121.0 . . ?
C3 C2 H2 121.0 . . ?
C4 C3 C2 119.4(7) . . ?
C4 C3 H3 120.3 . . ?
C2 C3 H3 120.3 . . ?
C3 C4 C5 120.1(7) . . ?
C3 C4 H4 120.0 . . ?
C5 C4 H4 120.0 . . ?
N1 C5 C4 121.7(6) . . ?
N1 C5 C6 115.2(5) . . ?
C4 C5 C6 123.0(6) . . ?
N2 C6 C5 111.2(5) . . ?
N2 C6 H6A 109.4 . . ?
C5 C6 H6A 109.4 . . ?
N2 C6 H6B 109.4 . . ?
C5 C6 H6B 109.4 . . ?
H6A C6 H6B 108.0 . . ?
N2 C7 C8 109.8(5) . . ?
N2 C7 H7A 109.7 . . ?
C8 C7 H7A 109.7 . . ?
N2 C7 H7B 109.7 . . ?
C8 C7 H7B 109.7 . . ?
H7A C7 H7B 108.2 . . ?
O1 C8 N3 122.4(6) . . ?
O1 C8 C7 119.5(5) . . ?
N3 C8 C7 118.1(5) . . ?
C10 C9 C16 122.8(6) . . ?
C10 C9 N3 119.5(6) . . ?
C16 C9 N3 117.6(6) . . ?
C13 C10 C9 117.6(6) . . ?
C13 C10 C11 120.5(6) . . ?
C9 C10 C11 122.0(6) . . ?
C12 C11 C10 114.2(6) . . ?
C12 C11 H11A 108.7 . . ?
C10 C11 H11A 108.7 . . ?
C12 C11 H11B 108.7 . . ?
C10 C11 H11B 108.7 . . ?
H11A C11 H11B 107.6 . . ?
C11 C12 H12A 109.5 . . ?
C11 C12 H12B 109.5 . . ?
H12A C12 H12B 109.5 . . ?
C11 C12 H12C 109.5 . . ?
H12A C12 H12C 109.5 . . ?
H12B C12 H12C 109.5 . . ?
C14 C13 C10 121.5(7) . . ?
C14 C13 H13 119.3 . . ?
C10 C13 H13 119.3 . . ?
C13 C14 C15 119.5(6) . . ?
C13 C14 H14 120.3 . . ?
C15 C14 H14 120.3 . . ?
C16 C15 C14 121.8(7) . . ?
C16 C15 H15 119.1 . . ?
C14 C15 H15 119.1 . . ?
C15 C16 C9 116.8(6) . . ?
C15 C16 C17 123.3(6) . . ?
C9 C16 C17 119.9(5) . . ?
C18 C17 C16 115.7(5) . . ?
C18 C17 H17A 108.4 . . ?
C16 C17 H17A 108.4 . . ?
C18 C17 H17B 108.4 . . ?
C16 C17 H17B 108.4 . . ?
H17A C17 H17B 107.4 . . ?
C17 C18 H18A 109.5 . . ?
C17 C18 H18B 109.5 . . ?
H18A C18 H18B 109.5 . . ?
C17 C18 H18C 109.5 . . ?
H18A C18 H18C 109.5 . . ?
H18B C18 H18C 109.5 . . ?

loop_
_geom_bond_atom_site_label_1
_geom_bond_atom_site_label_2
_geom_bond_distance
_geom_bond_site_symmetry_2
_geom_bond_publ_flag
Fe1 O1 2.102(4) . ?
Fe1 N1 2.186(5) . ?
Fe1 N2 2.205(5) . ?
Fe1 Cl2 2.2672(17) . ?
Fe1 Cl3 2.2971(17) . ?
Fe1 Cl1 2.3168(17) . ?
O1 C8 1.255(6) . ?
N1 C5 1.340(7) . ?
N1 C1 1.344(7) . ?
N2 C7 1.467(7) . ?
N2 C6 1.468(7) . ?
N2 H2N 0.92(6) . ?
N3 C8 1.320(7) . ?
N3 C9 1.430(8) . ?
N3 H3N 0.69(4) . ?
C1 C2 1.372(9) . ?
C1 H1 0.9300 . ?
C2 C3 1.376(10) . ?
C2 H2 0.9300 . ?
C3 C4 1.353(9) . ?
C3 H3 0.9300 . ?
C4 C5 1.370(8) . ?
C4 H4 0.9300 . ?
C5 C6 1.508(8) . ?
C6 H6A 0.9700 . ?
C6 H6B 0.9700 . ?
C7 C8 1.497(8) . ?
C7 H7A 0.9700 . ?
C7 H7B 0.9700 . ?
C9 C10 1.385(8) . ?
C9 C16 1.413(8) . ?
C10 C13 1.381(8) . ?
C10 C11 1.514(9) . ?
C11 C12 1.513(10) . ?
C11 H11A 0.9700 . ?
C11 H11B 0.9700 . ?
C12 H12A 0.9600 . ?
C12 H12B 0.9600 . ?
C12 H12C 0.9600 . ?
C13 C14 1.379(9) . ?
C13 H13 0.9300 . ?
C14 C15 1.388(9) . ?
C14 H14 0.9300 . ?
C15 C16 1.373(8) . ?
C15 H15 0.9300 . ?
C16 C17 1.498(8) . ?
C17 C18 1.496(8) . ?
C17 H17A 0.9700 . ?
C17 H17B 0.9700 . ?
C18 H18A 0.9600 . ?
C18 H18B 0.9600 . ?
C18 H18C 0.9600 . ?

loop_
_geom_torsion_atom_site_label_1
_geom_torsion_atom_site_label_2
_geom_torsion_atom_site_label_3
_geom_torsion_atom_site_label_4
_geom_torsion
_geom_torsion_site_symmetry_1
_geom_torsion_site_symmetry_2
_geom_torsion_site_symmetry_3
_geom_torsion_site_symmetry_4
_geom_torsion_publ_flag
N1 Fe1 O1 C8 82.3(4) . . . . ?
N2 Fe1 O1 C8 4.9(4) . . . . ?
Cl2 Fe1 O1 C8 177.4(4) . . . . ?
Cl3 Fe1 O1 C8 34.5(7) . . . . ?
Cl1 Fe1 O1 C8 -85.1(4) . . . . ?
O1 Fe1 N1 C5 -88.9(4) . . . . ?
N2 Fe1 N1 C5 -10.3(4) . . . . ?
Cl2 Fe1 N1 C5 179.6(4) . . . . ?
Cl3 Fe1 N1 C5 79.2(4) . . . . ?
Cl1 Fe1 N1 C5 -31.6(8) . . . . ?
O1 Fe1 N1 C1 87.6(5) . . . . ?
N2 Fe1 N1 C1 166.2(5) . . . . ?
Cl2 Fe1 N1 C1 -3.8(5) . . . . ?
Cl3 Fe1 N1 C1 -104.3(5) . . . . ?
Cl1 Fe1 N1 C1 144.9(5) . . . . ?
O1 Fe1 N2 C7 -17.3(4) . . . . ?
N1 Fe1 N2 C7 -101.1(4) . . . . ?
Cl2 Fe1 N2 C7 -52.3(8) . . . . ?
Cl3 Fe1 N2 C7 170.6(4) . . . . ?
Cl1 Fe1 N2 C7 73.5(4) . . . . ?
O1 Fe1 N2 C6 109.3(4) . . . . ?
N1 Fe1 N2 C6 25.5(4) . . . . ?
Cl2 Fe1 N2 C6 74.3(7) . . . . ?
Cl3 Fe1 N2 C6 -62.9(4) . . . . ?
Cl1 Fe1 N2 C6 -159.9(4) . . . . ?
C5 N1 C1 C2 -0.6(9) . . . . ?
Fe1 N1 C1 C2 -177.1(5) . . . . ?
N1 C1 C2 C3 2.1(11) . . . . ?
C1 C2 C3 C4 -1.3(11) . . . . ?
C2 C3 C4 C5 -0.9(11) . . . . ?
C1 N1 C5 C4 -1.7(9) . . . . ?
Fe1 N1 C5 C4 175.1(5) . . . . ?
C1 N1 C5 C6 175.9(5) . . . . ?
Fe1 N1 C5 C6 -7.3(7) . . . . ?
C3 C4 C5 N1 2.5(10) . . . . ?
C3 C4 C5 C6 -175.0(6) . . . . ?
C7 N2 C6 C5 87.0(6) . . . . ?
Fe1 N2 C6 C5 -37.0(6) . . . . ?
N1 C5 C6 N2 30.0(7) . . . . ?
C4 C5 C6 N2 -152.3(6) . . . . ?
C6 N2 C7 C8 -98.0(6) . . . . ?
Fe1 N2 C7 C8 25.8(6) . . . . ?
Fe1 O1 C8 N3 -171.0(5) . . . . ?
Fe1 O1 C8 C7 9.2(7) . . . . ?
C9 N3 C8 O1 -4.4(10) . . . . ?
C9 N3 C8 C7 175.4(6) . . . . ?
N2 C7 C8 O1 -24.3(7) . . . . ?
N2 C7 C8 N3 155.9(5) . . . . ?
C8 N3 C9 C10 79.2(8) . . . . ?
C8 N3 C9 C16 -101.7(7) . . . . ?
C16 C9 C10 C13 -1.1(9) . . . . ?
N3 C9 C10 C13 178.0(5) . . . . ?
C16 C9 C10 C11 179.7(6) . . . . ?
N3 C9 C10 C11 -1.2(9) . . . . ?
C13 C10 C11 C12 -94.3(8) . . . . ?
C9 C10 C11 C12 84.8(8) . . . . ?
C9 C10 C13 C14 -0.2(9) . . . . ?
C11 C10 C13 C14 178.9(6) . . . . ?
C10 C13 C14 C15 2.1(10) . . . . ?
C13 C14 C15 C16 -2.6(10) . . . . ?
C14 C15 C16 C9 1.3(9) . . . . ?
C14 C15 C16 C17 178.4(6) . . . . ?
C10 C9 C16 C15 0.6(9) . . . . ?
N3 C9 C16 C15 -178.5(5) . . . . ?
C10 C9 C16 C17 -176.6(5) . . . . ?
N3 C9 C16 C17 4.3(8) . . . . ?
C15 C16 C17 C18 5.3(9) . . . . ?
C9 C16 C17 C18 -177.7(6) . . . . ?
